data_4082480
loop_
_publ_author_name
'Lee, Young Hoon'
'Nghia, Nguyen Van'
'Go, Min Jeong'
'Lee, Junseong'
'Lee, Sang Uck'
'Lee, Min Hyung'

_publ_section_title
;
 Terpyridine--Triarylborane Conjugates for the Dual Complexation of
 Zinc(II) Cation and Fluoride Anion
;
_journal_issue 3
_journal_name_full Organometallics
_journal_page_first 753
_journal_paper_doi 10.1021/om401151p
_journal_volume 33
_journal_year 2014
_chemical_formula_moiety C41H36BCl2N3Zn
_chemical_formula_sum 'C41 H36 B Cl2 N3 Zn'
_chemical_formula_weight 717.81
_chemical_name_systematic
;
 ?
;
_space_group_crystal_system monoclinic
_space_group_IT_number 14
_space_group_name_Hall '-P 2ybc'
_space_group_name_H-M_alt 'P 1 21/c 1'
_symmetry_space_group_name_Hall '-P 2ybc'
_symmetry_space_group_name_H-M 'P 1 21/c 1'
_atom_sites_solution_hydrogens geom
_audit_creation_method SHELXL-2013
_cell_angle_alpha 90
_cell_angle_beta 93.91(3)
_cell_angle_gamma 90
_cell_formula_units_Z 4
_cell_length_a 16.101(3)
_cell_length_b 13.544(3)
_cell_length_c 15.993(3)
_cell_measurement_reflns_used 94289
_cell_measurement_temperature 100(2)
_cell_measurement_theta_max 29.48
_cell_measurement_theta_min 0.36
_cell_volume 3479.5(12)
_computing_cell_refinement HKL3000
_computing_data_collection 'PAL ADSC Quantum-210 ADX Program'
_computing_data_reduction HKL3000
_computing_molecular_graphics ORTEP3
_computing_publication_material WinGX
_computing_structure_refinement 'SHELXL-2013 (Sheldrick, 2013)'
_computing_structure_solution 'SHELXS-2013 (Sheldrick, 2013)'
_diffrn_ambient_temperature 100(2)
_diffrn_measured_fraction_theta_full 0.997
_diffrn_measured_fraction_theta_max 0.986
_diffrn_measurement_device_type 'ADSC Q210 CCD area detector'
_diffrn_measurement_method 'omega scans'
_diffrn_radiation_type synchrotron
_diffrn_radiation_wavelength 0.630
_diffrn_reflns_av_R_equivalents 0.0534
_diffrn_reflns_av_unetI/netI 0.0446
_diffrn_reflns_Laue_measured_fraction_full 0.997
_diffrn_reflns_Laue_measured_fraction_max 0.986
_diffrn_reflns_limit_h_max 25
_diffrn_reflns_limit_h_min -25
_diffrn_reflns_limit_k_max 20
_diffrn_reflns_limit_k_min -20
_diffrn_reflns_limit_l_max 24
_diffrn_reflns_limit_l_min -24
_diffrn_reflns_number 49278
_diffrn_reflns_point_group_measured_fraction_full 0.997
_diffrn_reflns_point_group_measured_fraction_max 0.986
_diffrn_reflns_theta_full 22.210
_diffrn_reflns_theta_max 29.496
_diffrn_reflns_theta_min 1.743
_diffrn_source 'PLSII 2D bending magnet'
_exptl_absorpt_coefficient_mu 0.644
_exptl_absorpt_correction_T_max 0.987
_exptl_absorpt_correction_T_min 0.910
_exptl_absorpt_correction_type empirical
_exptl_absorpt_process_details 'HKL3000 Scalepack'
_exptl_crystal_colour colorless
_exptl_crystal_density_diffrn 1.370
_exptl_crystal_description block
_exptl_crystal_F_000 1488
_exptl_crystal_size_max 0.150
_exptl_crystal_size_mid 0.050
_exptl_crystal_size_min 0.020
_refine_diff_density_max 0.597
_refine_diff_density_min -1.399
_refine_diff_density_rms 0.099
_refine_ls_extinction_coef 0.0125(9)
_refine_ls_extinction_expression Fc^*^=kFc[1+0.001xFc^2^\l^3^/sin(2\q)]^-1/4^
_refine_ls_extinction_method SHELXL
_refine_ls_goodness_of_fit_ref 1.085
_refine_ls_hydrogen_treatment constr
_refine_ls_matrix_type full
_refine_ls_number_parameters 440
_refine_ls_number_reflns 13732
_refine_ls_number_restraints 0
_refine_ls_restrained_S_all 1.085
_refine_ls_R_factor_all 0.0549
_refine_ls_R_factor_gt 0.0409
_refine_ls_shift/su_max 0.000
_refine_ls_shift/su_mean 0.000
_refine_ls_structure_factor_coef Fsqd
_refine_ls_weighting_details
;
 w=1/[\s^2^(Fo^2^)+(0.0730P)^2^]
 where P=(Fo^2^+2Fc^2^)/3
;
_refine_ls_weighting_scheme calc
_refine_ls_wR_factor_gt 0.1111
_refine_ls_wR_factor_ref 0.1158
_reflns_Friedel_coverage 0.000
_reflns_number_gt 10890
_reflns_number_total 13732
_reflns_threshold_expression 'I > 2\s(I)'
_cod_data_source_file om401151p_si_002.cif
_cod_data_source_block 2ZnCl2
_cod_database_code 4082480
_shelx_space_group_comment
;
The symmetry employed for this shelxl refinement is uniquely defined
by the following loop, which should always be used as a source of
symmetry information in preference to the above space-group names.
They are only intended as comments.
;
_shelx_estimated_absorpt_t_min 0.910
_shelx_estimated_absorpt_t_max 0.987
_shelxl_version_number 2013-2

loop_
_space_group_symop_operation_xyz
'x, y, z'
'-x, y+1/2, -z+1/2'
'-x, -y, -z'
'x, -y-1/2, z-1/2'

loop_
_atom_site_label
_atom_site_type_symbol
_atom_site_fract_x
_atom_site_fract_y
_atom_site_fract_z
_atom_site_U_iso_or_equiv
_atom_site_adp_type
_atom_site_occupancy
_atom_site_site_symmetry_order
_atom_site_calc_flag
_atom_site_refinement_flags_posn
_atom_site_refinement_flags_adp
Zn1 Zn 0.06945(2) 0.19156(2) 0.08360(2) 0.01490(5) Uani 1 1 d . .
Cl1 Cl 0.03667(2) 0.35317(2) 0.09448(2) 0.02604(8) Uani 1 1 d . .
Cl2 Cl 0.19310(2) 0.16751(2) 0.02815(2) 0.01886(7) Uani 1 1 d . .
B1 B -0.59564(8) -0.13083(10) 0.28300(9) 0.0174(2) Uani 1 1 d . .
N1 N -0.02549(6) 0.10176(7) 0.12765(6) 0.01469(18) Uani 1 1 d . .
N2 N -0.00975(6) 0.14627(7) -0.02893(7) 0.01566(18) Uani 1 1 d . .
N3 N 0.10692(6) 0.16174(8) 0.21675(7) 0.01734(19) Uani 1 1 d . .
C1 C -0.66344(7) -0.12352(9) 0.34861(8) 0.0167(2) Uani 1 1 d . .
C2 C -0.65358(8) -0.05778(10) 0.41726(8) 0.0195(2) Uani 1 1 d . .
C3 C -0.71027(9) -0.05748(11) 0.47968(9) 0.0237(3) Uani 1 1 d . .
H3 H -0.7019 -0.0130 0.5254 0.028 Uiso 1 1 calc R U
C4 C -0.77826(9) -0.12032(11) 0.47659(9) 0.0250(3) Uani 1 1 d . .
C5 C -0.79076(8) -0.18188(10) 0.40677(9) 0.0221(3) Uani 1 1 d . .
H5 H -0.8385 -0.2233 0.4022 0.027 Uiso 1 1 calc R U
C6 C -0.73558(8) -0.18436(9) 0.34401(8) 0.0177(2) Uani 1 1 d . .
C7 C -0.58733(9) 0.02158(11) 0.42288(9) 0.0267(3) Uani 1 1 d . .
H7A H -0.6102 0.0828 0.3980 0.040 Uiso 1 1 calc R U
H7B H -0.5397 0.0002 0.3925 0.040 Uiso 1 1 calc R U
H7C H -0.5693 0.0332 0.4818 0.040 Uiso 1 1 calc R U
C8 C -0.83734(11) -0.12050(15) 0.54580(11) 0.0382(4) Uani 1 1 d . .
H8A H -0.8396 -0.1869 0.5699 0.057 Uiso 1 1 calc R U
H8B H -0.8930 -0.1011 0.5230 0.057 Uiso 1 1 calc R U
H8C H -0.8177 -0.0736 0.5894 0.057 Uiso 1 1 calc R U
C9 C -0.75445(8) -0.25581(10) 0.27241(9) 0.0223(2) Uani 1 1 d . .
H9A H -0.7206 -0.3155 0.2816 0.033 Uiso 1 1 calc R U
H9B H -0.7414 -0.2247 0.2196 0.033 Uiso 1 1 calc R U
H9C H -0.8136 -0.2735 0.2698 0.033 Uiso 1 1 calc R U
C10 C -0.61231(7) -0.11911(10) 0.18569(8) 0.0187(2) Uani 1 1 d . .
C11 C -0.60246(9) -0.19939(11) 0.13064(10) 0.0242(3) Uani 1 1 d . .
C12 C -0.60936(9) -0.18408(12) 0.04481(10) 0.0279(3) Uani 1 1 d . .
H12 H -0.6079 -0.2393 0.0084 0.033 Uiso 1 1 calc R U
C13 C -0.61840(8) -0.08996(12) 0.01052(9) 0.0269(3) Uani 1 1 d . .
C14 C -0.62921(8) -0.01087(11) 0.06477(9) 0.0246(3) Uani 1 1 d . .
H14 H -0.6372 0.0536 0.0423 0.030 Uiso 1 1 calc R U
C15 C -0.62856(8) -0.02465(10) 0.15127(9) 0.0210(2) Uani 1 1 d . .
C16 C -0.58438(12) -0.30283(12) 0.16268(11) 0.0351(4) Uani 1 1 d . .
H16A H -0.6335 -0.3445 0.1507 0.053 Uiso 1 1 calc R U
H16B H -0.5707 -0.3007 0.2233 0.053 Uiso 1 1 calc R U
H16C H -0.5372 -0.3302 0.1348 0.053 Uiso 1 1 calc R U
C17 C -0.61380(11) -0.07284(15) -0.08169(10) 0.0364(4) Uani 1 1 d . .
H17A H -0.6348 -0.0066 -0.0961 0.055 Uiso 1 1 calc R U
H17B H -0.6478 -0.1222 -0.1130 0.055 Uiso 1 1 calc R U
H17C H -0.5558 -0.0784 -0.0962 0.055 Uiso 1 1 calc R U
C18 C -0.64010(11) 0.06333(11) 0.20660(10) 0.0319(3) Uani 1 1 d . .
H18A H -0.5858 0.0853 0.2311 0.048 Uiso 1 1 calc R U
H18B H -0.6757 0.0451 0.2515 0.048 Uiso 1 1 calc R U
H18C H -0.6664 0.1170 0.1732 0.048 Uiso 1 1 calc R U
C19 C -0.50177(7) -0.14765(10) 0.31452(8) 0.0183(2) Uani 1 1 d . .
C20 C -0.43709(7) -0.11015(9) 0.26938(8) 0.0189(2) Uani 1 1 d . .
H20 H -0.4500 -0.0791 0.2168 0.023 Uiso 1 1 calc R U
C21 C -0.35382(7) -0.11753(9) 0.30018(8) 0.0175(2) Uani 1 1 d . .
C22 C -0.33370(8) -0.16706(10) 0.37568(8) 0.0186(2) Uani 1 1 d . .
H22 H -0.2774 -0.1720 0.3972 0.022 Uiso 1 1 calc R U
C23 C -0.39690(8) -0.20899(10) 0.41894(9) 0.0205(2) Uani 1 1 d . .
H23 H -0.3836 -0.2459 0.4686 0.025 Uiso 1 1 calc R U
C24 C -0.47915(8) -0.19695(9) 0.38975(9) 0.0201(2) Uani 1 1 d . .
H24 H -0.5217 -0.2229 0.4217 0.024 Uiso 1 1 calc R U
C25 C -0.28762(8) -0.07458(10) 0.25720(8) 0.0190(2) Uani 1 1 d . .
C26 C -0.22959(7) -0.03941(10) 0.22437(8) 0.0189(2) Uani 1 1 d . .
C27 C -0.15965(7) 0.00670(9) 0.18987(8) 0.0164(2) Uani 1 1 d . .
C28 C -0.16014(7) 0.02947(9) 0.10446(8) 0.0166(2) Uani 1 1 d . .
H28 H -0.2066 0.0131 0.0672 0.020 Uiso 1 1 calc R U
C29 C -0.09084(7) 0.07678(8) 0.07536(8) 0.0148(2) Uani 1 1 d . .
C30 C -0.02384(7) 0.07895(9) 0.20943(8) 0.0147(2) Uani 1 1 d . .
C31 C -0.09004(7) 0.03045(9) 0.24289(8) 0.0164(2) Uani 1 1 d . .
H31 H -0.0880 0.0138 0.3007 0.020 Uiso 1 1 calc R U
C32 C -0.08159(7) 0.10097(8) -0.01368(8) 0.0150(2) Uani 1 1 d . .
C33 C -0.14086(8) 0.07591(9) -0.07827(8) 0.0185(2) Uani 1 1 d . .
H33 H -0.1917 0.0450 -0.0663 0.022 Uiso 1 1 calc R U
C34 C -0.12379(8) 0.09714(10) -0.16011(8) 0.0200(2) Uani 1 1 d . .
H34 H -0.1628 0.0805 -0.2052 0.024 Uiso 1 1 calc R U
C35 C -0.04917(8) 0.14293(10) -0.17573(8) 0.0197(2) Uani 1 1 d . .
H35 H -0.0362 0.1579 -0.2314 0.024 Uiso 1 1 calc R U
C36 C 0.00605(8) 0.16623(9) -0.10820(8) 0.0181(2) Uani 1 1 d . .
H36 H 0.0571 0.1976 -0.1187 0.022 Uiso 1 1 calc R U
C37 C 0.05318(7) 0.10876(9) 0.25957(8) 0.0153(2) Uani 1 1 d . .
C38 C 0.06912(8) 0.08478(9) 0.34351(8) 0.0193(2) Uani 1 1 d . .
H38 H 0.0308 0.0460 0.3720 0.023 Uiso 1 1 calc R U
C39 C 0.14235(8) 0.11874(10) 0.38511(8) 0.0212(2) Uani 1 1 d . .
H39 H 0.1547 0.1037 0.4426 0.025 Uiso 1 1 calc R U
C40 C 0.19710(8) 0.17488(11) 0.34153(9) 0.0226(3) Uani 1 1 d . .
H40 H 0.2470 0.1998 0.3688 0.027 Uiso 1 1 calc R U
C41 C 0.17737(8) 0.19376(10) 0.25746(9) 0.0219(2) Uani 1 1 d . .
H41 H 0.2154 0.2310 0.2273 0.026 Uiso 1 1 calc R U

loop_
_atom_site_aniso_label
_atom_site_aniso_U_11
_atom_site_aniso_U_22
_atom_site_aniso_U_33
_atom_site_aniso_U_23
_atom_site_aniso_U_13
_atom_site_aniso_U_12
Zn1 0.01475(7) 0.01267(8) 0.01766(8) -0.00100(5) 0.00391(5) -0.00278(4)
Cl1 0.03524(18) 0.01417(14) 0.02898(17) -0.00441(11) 0.00418(13) 0.00246(11)
Cl2 0.01480(12) 0.02045(14) 0.02178(14) -0.00257(10) 0.00441(10) -0.00292(10)
B1 0.0145(5) 0.0153(6) 0.0227(6) 0.0008(5) 0.0027(5) -0.0005(4)
N1 0.0140(4) 0.0132(4) 0.0171(5) -0.0002(3) 0.0030(3) -0.0003(3)
N2 0.0154(4) 0.0130(5) 0.0189(5) -0.0009(4) 0.0036(3) -0.0014(3)
N3 0.0160(4) 0.0170(5) 0.0192(5) 0.0000(4) 0.0025(4) -0.0029(4)
C1 0.0126(5) 0.0161(5) 0.0216(6) 0.0009(4) 0.0025(4) -0.0006(4)
C2 0.0168(5) 0.0202(6) 0.0214(6) -0.0010(4) 0.0013(4) -0.0010(4)
C3 0.0241(6) 0.0261(7) 0.0211(6) -0.0013(5) 0.0038(5) 0.0016(5)
C4 0.0235(6) 0.0264(7) 0.0261(7) 0.0045(5) 0.0099(5) 0.0025(5)
C5 0.0160(5) 0.0213(6) 0.0296(7) 0.0051(5) 0.0053(5) -0.0028(4)
C6 0.0141(5) 0.0151(5) 0.0240(6) 0.0021(4) 0.0017(4) -0.0005(4)
C7 0.0232(6) 0.0260(7) 0.0307(7) -0.0076(5) 0.0008(5) -0.0065(5)
C8 0.0351(8) 0.0477(10) 0.0340(8) -0.0009(7) 0.0175(7) -0.0017(7)
C9 0.0200(5) 0.0170(6) 0.0297(7) -0.0020(5) 0.0013(5) -0.0037(4)
C10 0.0132(5) 0.0218(6) 0.0215(6) 0.0008(4) 0.0043(4) 0.0019(4)
C11 0.0218(6) 0.0255(7) 0.0260(7) -0.0011(5) 0.0060(5) 0.0056(5)
C12 0.0250(7) 0.0341(8) 0.0252(7) -0.0048(6) 0.0065(5) 0.0041(5)
C13 0.0175(6) 0.0409(8) 0.0224(6) 0.0024(6) 0.0027(5) 0.0021(5)
C14 0.0175(5) 0.0289(7) 0.0273(7) 0.0073(5) 0.0009(5) 0.0004(5)
C15 0.0157(5) 0.0228(6) 0.0247(6) 0.0027(5) 0.0023(4) 0.0001(4)
C16 0.0467(10) 0.0240(7) 0.0356(9) -0.0016(6) 0.0103(7) 0.0122(6)
C17 0.0329(8) 0.0523(10) 0.0240(7) 0.0037(7) 0.0023(6) 0.0039(7)
C18 0.0462(9) 0.0180(7) 0.0320(8) 0.0024(5) 0.0056(7) 0.0011(6)
C19 0.0137(5) 0.0194(6) 0.0222(6) 0.0023(4) 0.0037(4) -0.0003(4)
C20 0.0140(5) 0.0205(6) 0.0226(6) 0.0057(4) 0.0039(4) 0.0008(4)
C21 0.0133(5) 0.0163(5) 0.0234(6) 0.0021(4) 0.0053(4) -0.0001(4)
C22 0.0158(5) 0.0171(5) 0.0229(6) 0.0015(4) 0.0025(4) 0.0028(4)
C23 0.0209(6) 0.0194(6) 0.0214(6) 0.0051(4) 0.0026(5) 0.0021(4)
C24 0.0178(5) 0.0195(6) 0.0236(6) 0.0043(5) 0.0059(4) -0.0013(4)
C25 0.0144(5) 0.0180(6) 0.0250(6) 0.0024(4) 0.0038(4) 0.0023(4)
C26 0.0133(5) 0.0183(6) 0.0256(6) 0.0022(5) 0.0038(4) 0.0008(4)
C27 0.0131(5) 0.0128(5) 0.0240(6) 0.0000(4) 0.0064(4) 0.0008(4)
C28 0.0138(5) 0.0143(5) 0.0222(6) -0.0013(4) 0.0041(4) -0.0009(4)
C29 0.0128(4) 0.0120(5) 0.0198(5) -0.0013(4) 0.0033(4) -0.0003(4)
C30 0.0139(5) 0.0120(5) 0.0184(5) 0.0003(4) 0.0032(4) 0.0005(4)
C31 0.0141(5) 0.0156(5) 0.0199(5) 0.0016(4) 0.0052(4) 0.0012(4)
C32 0.0138(5) 0.0115(5) 0.0198(5) -0.0008(4) 0.0021(4) 0.0007(4)
C33 0.0155(5) 0.0167(5) 0.0233(6) -0.0007(4) 0.0000(4) -0.0006(4)
C34 0.0211(5) 0.0186(6) 0.0200(6) -0.0019(4) -0.0019(4) 0.0022(4)
C35 0.0233(6) 0.0173(6) 0.0187(6) 0.0011(4) 0.0026(4) 0.0017(4)
C36 0.0193(5) 0.0160(5) 0.0195(6) 0.0005(4) 0.0049(4) -0.0011(4)
C37 0.0154(5) 0.0128(5) 0.0181(5) -0.0007(4) 0.0035(4) 0.0004(4)
C38 0.0208(5) 0.0175(6) 0.0198(6) 0.0032(4) 0.0022(4) -0.0005(4)
C39 0.0235(6) 0.0208(6) 0.0190(6) 0.0009(4) -0.0008(4) 0.0017(4)
C40 0.0185(5) 0.0267(7) 0.0223(6) -0.0032(5) -0.0016(5) -0.0018(5)
C41 0.0178(5) 0.0256(7) 0.0223(6) -0.0012(5) 0.0020(4) -0.0059(4)

loop_
_atom_type_symbol
_atom_type_description
_atom_type_scat_dispersion_real
_atom_type_scat_dispersion_imag
_atom_type_scat_source
C C 0.0024 0.0012 'International Tables Vol C Tables 4.2.6.8 and 6.1.1.4'
H H 0.0000 0.0000 'International Tables Vol C Tables 4.2.6.8 and 6.1.1.4'
B B 0.0009 0.0005 'International Tables Vol C Tables 4.2.6.8 and 6.1.1.4'
N N 0.0047 0.0024 'International Tables Vol C Tables 4.2.6.8 and 6.1.1.4'
Cl Cl 0.1230 0.1262 'International Tables Vol C Tables 4.2.6.8 and 6.1.1.4'
Zn Zn 0.3484 1.1823 'International Tables Vol C Tables 4.2.6.8 and 6.1.1.4'

loop_
_geom_angle_atom_site_label_1
_geom_angle_atom_site_label_2
_geom_angle_atom_site_label_3
_geom_angle
N1 Zn1 N3 74.31(4)
N1 Zn1 N2 73.89(4)
N3 Zn1 N2 146.55(4)
N1 Zn1 Cl2 136.53(3)
N3 Zn1 Cl2 99.32(4)
N2 Zn1 Cl2 96.60(3)
N1 Zn1 Cl1 110.72(3)
N3 Zn1 Cl1 98.77(3)
N2 Zn1 Cl1 101.87(3)
Cl2 Zn1 Cl1 112.748(14)
C1 B1 C10 125.28(11)
C1 B1 C19 119.40(11)
C10 B1 C19 115.28(11)
C29 N1 C30 120.78(10)
C29 N1 Zn1 119.47(8)
C30 N1 Zn1 119.40(8)
C36 N2 C32 119.02(11)
C36 N2 Zn1 125.22(8)
C32 N2 Zn1 115.61(8)
C41 N3 C37 118.49(11)
C41 N3 Zn1 125.10(9)
C37 N3 Zn1 116.40(8)
C2 C1 C6 116.94(11)
C2 C1 B1 120.86(11)
C6 C1 B1 122.16(11)
C3 C2 C1 120.80(12)
C3 C2 C7 116.60(12)
C1 C2 C7 122.33(12)
C4 C3 C2 121.72(13)
C4 C3 H3 119.1
C2 C3 H3 119.1
C3 C4 C5 117.76(13)
C3 C4 C8 120.76(14)
C5 C4 C8 121.47(14)
C6 C5 C4 121.94(12)
C6 C5 H5 119.0
C4 C5 H5 119.0
C5 C6 C1 120.69(12)
C5 C6 C9 117.26(11)
C1 C6 C9 122.04(12)
C2 C7 H7A 109.5
C2 C7 H7B 109.5
H7A C7 H7B 109.5
C2 C7 H7C 109.5
H7A C7 H7C 109.5
H7B C7 H7C 109.5
C4 C8 H8A 109.5
C4 C8 H8B 109.5
H8A C8 H8B 109.5
C4 C8 H8C 109.5
H8A C8 H8C 109.5
H8B C8 H8C 109.5
C6 C9 H9A 109.5
C6 C9 H9B 109.5
H9A C9 H9B 109.5
C6 C9 H9C 109.5
H9A C9 H9C 109.5
H9B C9 H9C 109.5
C15 C10 C11 118.68(12)
C15 C10 B1 119.58(12)
C11 C10 B1 121.38(12)
C12 C11 C10 119.79(13)
C12 C11 C16 118.35(13)
C10 C11 C16 121.86(13)
C11 C12 C13 121.79(14)
C11 C12 H12 119.1
C13 C12 H12 119.1
C12 C13 C14 118.16(13)
C12 C13 C17 121.22(15)
C14 C13 C17 120.59(15)
C15 C14 C13 121.36(13)
C15 C14 H14 119.3
C13 C14 H14 119.3
C14 C15 C10 119.80(13)
C14 C15 C18 119.00(13)
C10 C15 C18 121.09(12)
C11 C16 H16A 109.5
C11 C16 H16B 109.5
H16A C16 H16B 109.5
C11 C16 H16C 109.5
H16A C16 H16C 109.5
H16B C16 H16C 109.5
C13 C17 H17A 109.5
C13 C17 H17B 109.5
H17A C17 H17B 109.5
C13 C17 H17C 109.5
H17A C17 H17C 109.5
H17B C17 H17C 109.5
C15 C18 H18A 109.5
C15 C18 H18B 109.5
H18A C18 H18B 109.5
C15 C18 H18C 109.5
H18A C18 H18C 109.5
H18B C18 H18C 109.5
C24 C19 C20 117.11(11)
C24 C19 B1 122.02(11)
C20 C19 B1 120.82(11)
C21 C20 C19 121.34(12)
C21 C20 H20 119.3
C19 C20 H20 119.3
C22 C21 C20 119.83(11)
C22 C21 C25 118.24(11)
C20 C21 C25 121.93(12)
C23 C22 C21 119.39(12)
C23 C22 H22 120.3
C21 C22 H22 120.3
C24 C23 C22 120.02(12)
C24 C23 H23 120.0
C22 C23 H23 120.0
C23 C24 C19 122.16(12)
C23 C24 H24 118.9
C19 C24 H24 118.9
C26 C25 C21 176.93(14)
C25 C26 C27 176.26(15)
C31 C27 C28 119.52(11)
C31 C27 C26 119.12(11)
C28 C27 C26 121.35(11)
C29 C28 C27 118.41(11)
C29 C28 H28 120.8
C27 C28 H28 120.8
N1 C29 C28 121.28(11)
N1 C29 C32 114.71(10)
C28 C29 C32 123.99(11)
N1 C30 C31 121.27(11)
N1 C30 C37 115.06(10)
C31 C30 C37 123.67(11)
C30 C31 C27 118.69(11)
C30 C31 H31 120.7
C27 C31 H31 120.7
N2 C32 C33 121.86(11)
N2 C32 C29 114.82(11)
C33 C32 C29 123.28(11)
C34 C33 C32 118.53(11)
C34 C33 H33 120.7
C32 C33 H33 120.7
C33 C34 C35 119.47(12)
C33 C34 H34 120.3
C35 C34 H34 120.3
C36 C35 C34 118.52(12)
C36 C35 H35 120.7
C34 C35 H35 120.7
N2 C36 C35 122.59(12)
N2 C36 H36 118.7
C35 C36 H36 118.7
N3 C37 C38 122.26(11)
N3 C37 C30 114.32(11)
C38 C37 C30 123.42(11)
C37 C38 C39 118.66(12)
C37 C38 H38 120.7
C39 C38 H38 120.7
C40 C39 C38 119.18(12)
C40 C39 H39 120.4
C38 C39 H39 120.4
C41 C40 C39 118.53(12)
C41 C40 H40 120.7
C39 C40 H40 120.7
N3 C41 C40 122.86(12)
N3 C41 H41 118.6
C40 C41 H41 118.6

loop_
_geom_bond_atom_site_label_1
_geom_bond_atom_site_label_2
_geom_bond_distance
Zn1 N1 2.1118(11)
Zn1 N3 2.2105(12)
Zn1 N2 2.2200(12)
Zn1 Cl2 2.2576(6)
Zn1 Cl1 2.2610(5)
B1 C1 1.5681(19)
B1 C10 1.569(2)
B1 C19 1.5769(19)
N1 C29 1.3420(15)
N1 C30 1.3424(15)
N2 C36 1.3375(16)
N2 C32 1.3462(15)
N3 C41 1.3408(17)
N3 C37 1.3467(15)
C1 C2 1.4142(18)
C1 C6 1.4220(17)
C2 C3 1.3979(19)
C2 C7 1.5127(19)
C3 C4 1.385(2)
C3 H3 0.9500
C4 C5 1.397(2)
C4 C8 1.508(2)
C5 C6 1.3855(19)
C5 H5 0.9500
C6 C9 1.5141(19)
C7 H7A 0.9800
C7 H7B 0.9800
C7 H7C 0.9800
C8 H8A 0.9800
C8 H8B 0.9800
C8 H8C 0.9800
C9 H9A 0.9800
C9 H9B 0.9800
C9 H9C 0.9800
C10 C15 1.4103(18)
C10 C11 1.4148(19)
C11 C12 1.385(2)
C11 C16 1.513(2)
C12 C13 1.391(2)
C12 H12 0.9500
C13 C14 1.397(2)
C13 C17 1.500(2)
C14 C15 1.3952(19)
C14 H14 0.9500
C15 C18 1.503(2)
C16 H16A 0.9800
C16 H16B 0.9800
C16 H16C 0.9800
C17 H17A 0.9800
C17 H17B 0.9800
C17 H17C 0.9800
C18 H18A 0.9800
C18 H18B 0.9800
C18 H18C 0.9800
C19 C24 1.4022(18)
C19 C20 1.4022(17)
C20 C21 1.4000(17)
C20 H20 0.9500
C21 C22 1.3999(18)
C21 C25 1.4307(17)
C22 C23 1.3903(18)
C22 H22 0.9500
C23 C24 1.3835(18)
C23 H23 0.9500
C24 H24 0.9500
C25 C26 1.2010(17)
C26 C27 1.4308(17)
C27 C31 1.3961(17)
C27 C28 1.3997(18)
C28 C29 1.3940(16)
C28 H28 0.9500
C29 C32 1.4786(17)
C30 C31 1.3899(16)
C30 C37 1.4860(17)
C31 H31 0.9500
C32 C33 1.3995(17)
C33 C34 1.3857(18)
C33 H33 0.9500
C34 C35 1.3899(19)
C34 H34 0.9500
C35 C36 1.3876(19)
C35 H35 0.9500
C36 H36 0.9500
C37 C38 1.3880(17)
C38 C39 1.3919(18)
C38 H38 0.9500
C39 C40 1.387(2)
C39 H39 0.9500
C40 C41 1.384(2)
C40 H40 0.9500
C41 H41 0.9500

loop_
_geom_torsion_atom_site_label_1
_geom_torsion_atom_site_label_2
_geom_torsion_atom_site_label_3
_geom_torsion_atom_site_label_4
_geom_torsion
C10 B1 C1 C2 -126.07(14)
C19 B1 C1 C2 51.70(17)
C10 B1 C1 C6 56.25(18)
C19 B1 C1 C6 -125.97(13)
C6 C1 C2 C3 3.47(19)
B1 C1 C2 C3 -174.32(12)
C6 C1 C2 C7 -170.43(12)
B1 C1 C2 C7 11.78(19)
C1 C2 C3 C4 -0.6(2)
C7 C2 C3 C4 173.64(13)
C2 C3 C4 C5 -2.6(2)
C2 C3 C4 C8 178.40(14)
C3 C4 C5 C6 2.9(2)
C8 C4 C5 C6 -178.10(14)
C4 C5 C6 C1 0.0(2)
C4 C5 C6 C9 178.55(13)
C2 C1 C6 C5 -3.18(18)
B1 C1 C6 C5 174.58(12)
C2 C1 C6 C9 178.34(12)
B1 C1 C6 C9 -3.90(19)
C1 B1 C10 C15 73.62(17)
C19 B1 C10 C15 -104.23(13)
C1 B1 C10 C11 -113.42(15)
C19 B1 C10 C11 68.73(16)
C15 C10 C11 C12 -0.4(2)
B1 C10 C11 C12 -173.40(13)
C15 C10 C11 C16 179.61(14)
B1 C10 C11 C16 6.6(2)
C10 C11 C12 C13 5.9(2)
C16 C11 C12 C13 -174.11(15)
C11 C12 C13 C14 -6.6(2)
C11 C12 C13 C17 171.32(14)
C12 C13 C14 C15 1.9(2)
C17 C13 C14 C15 -176.05(13)
C13 C14 C15 C10 3.44(19)
C13 C14 C15 C18 179.71(13)
C11 C10 C15 C14 -4.17(18)
B1 C10 C15 C14 168.99(11)
C11 C10 C15 C18 179.64(13)
B1 C10 C15 C18 -7.20(18)
C1 B1 C19 C24 27.93(18)
C10 B1 C19 C24 -154.08(13)
C1 B1 C19 C20 -149.63(13)
C10 B1 C19 C20 28.36(17)
C24 C19 C20 C21 -2.98(19)
B1 C19 C20 C21 174.69(12)
C19 C20 C21 C22 2.9(2)
C19 C20 C21 C25 -176.28(12)
C20 C21 C22 C23 0.43(19)
C25 C21 C22 C23 179.64(12)
C21 C22 C23 C24 -3.5(2)
C22 C23 C24 C19 3.5(2)
C20 C19 C24 C23 -0.2(2)
B1 C19 C24 C23 -177.84(13)
C31 C27 C28 C29 -0.90(17)
C26 C27 C28 C29 178.29(11)
C30 N1 C29 C28 2.17(17)
Zn1 N1 C29 C28 -170.99(9)
C30 N1 C29 C32 -176.24(10)
Zn1 N1 C29 C32 10.60(13)
C27 C28 C29 N1 -1.13(17)
C27 C28 C29 C32 177.12(11)
C29 N1 C30 C31 -1.13(17)
Zn1 N1 C30 C31 172.03(8)
C29 N1 C30 C37 178.50(10)
Zn1 N1 C30 C37 -8.34(13)
N1 C30 C31 C27 -0.90(17)
C37 C30 C31 C27 179.50(11)
C28 C27 C31 C30 1.88(17)
C26 C27 C31 C30 -177.33(11)
C36 N2 C32 C33 -1.25(17)
Zn1 N2 C32 C33 174.48(9)
C36 N2 C32 C29 176.45(10)
Zn1 N2 C32 C29 -7.82(13)
N1 C29 C32 N2 -1.30(15)
C28 C29 C32 N2 -179.65(11)
N1 C29 C32 C33 176.37(11)
C28 C29 C32 C33 -1.98(18)
N2 C32 C33 C34 1.14(18)
C29 C32 C33 C34 -176.37(11)
C32 C33 C34 C35 -0.40(18)
C33 C34 C35 C36 -0.17(19)
C32 N2 C36 C35 0.64(18)
Zn1 N2 C36 C35 -174.64(9)
C34 C35 C36 N2 0.06(19)
C41 N3 C37 C38 -1.30(18)
Zn1 N3 C37 C38 179.94(9)
C41 N3 C37 C30 178.54(11)
Zn1 N3 C37 C30 -0.22(13)
N1 C30 C37 N3 5.36(15)
C31 C30 C37 N3 -175.02(11)
N1 C30 C37 C38 -174.80(11)
C31 C30 C37 C38 4.82(18)
N3 C37 C38 C39 1.50(19)
C30 C37 C38 C39 -178.32(11)
C37 C38 C39 C40 -0.27(19)
C38 C39 C40 C41 -1.1(2)
C37 N3 C41 C40 -0.1(2)
Zn1 N3 C41 C40 178.51(10)
C39 C40 C41 N3 1.3(2)
